data_2225750
loop_
_publ_author_name
'Bahron, Hadariah'
'Bakar, Siti Najihah Abu'
'Kassim, Karimah'
'Yeap, Chin Sing'
'Fun, Hoong-Kun'

_publ_section_title
;
 (<i>E</i>)-2-[1-(3-Amino-4-chlorophenylimino)ethyl]-4-bromophenol
;
_journal_coeditor_code TK2641
_journal_issue 4
_journal_name_full 'Acta Crystallographica Section E'
_journal_page_first o883
_journal_paper_doi 10.1107/S1600536810009773
_journal_volume 66
_journal_year 2010
_chemical_formula_iupac 'C14 H12 Br Cl N2 O'
_chemical_formula_moiety 'C14 H12 Br Cl N2 O'
_chemical_formula_sum 'C14 H12 Br Cl N2 O'
_chemical_formula_weight 339.62
_chemical_name_systematic
;
(<i>E</i>)-2-[1-(3-Amino-4-chlorophenylimino)ethyl]-4-bromophenol
;
_space_group_IT_number 14
_symmetry_cell_setting monoclinic
_symmetry_space_group_name_Hall '-P 2ybc'
_symmetry_space_group_name_H-M 'P 1 21/c 1'
_atom_sites_solution_hydrogens geom
_atom_sites_solution_primary direct
_atom_sites_solution_secondary difmap
_audit_creation_method SHELXL-97
_cell_angle_alpha 90.00
_cell_angle_beta 107.0650(10)
_cell_angle_gamma 90.00
_cell_formula_units_Z 4
_cell_length_a 10.24690(10)
_cell_length_b 8.76720(10)
_cell_length_c 15.7180(2)
_cell_measurement_reflns_used 4343
_cell_measurement_temperature 296(2)
_cell_measurement_theta_max 28.48
_cell_measurement_theta_min 2.71
_cell_volume 1349.88(3)
_computing_cell_refinement 'SAINT (Bruker, 2009)'
_computing_data_collection 'APEX2 (Bruker, 2009)'
_computing_data_reduction 'SAINT (Bruker, 2009)'
_computing_molecular_graphics 'SHELXTL (Sheldrick, 2008)'
_computing_publication_material
;
SHELXTL (Sheldrick, 2008) and PLATON (Spek, 2009)
;
_computing_structure_refinement 'SHELXTL (Sheldrick, 2008)'
_computing_structure_solution 'SHELXTL (Sheldrick, 2008)'
_diffrn_ambient_temperature 296(2)
_diffrn_measured_fraction_theta_full 0.988
_diffrn_measured_fraction_theta_max 0.988
_diffrn_measurement_device_type
;
Bruker SMART APEXII CCD area-detector diffractometer
;
_diffrn_measurement_method '\f and \w scans'
_diffrn_radiation_monochromator graphite
_diffrn_radiation_source 'fine-focus sealed tube'
_diffrn_radiation_type MoK\a
_diffrn_radiation_wavelength 0.71073
_diffrn_reflns_av_R_equivalents 0.0292
_diffrn_reflns_av_sigmaI/netI 0.0415
_diffrn_reflns_limit_h_max 14
_diffrn_reflns_limit_h_min -14
_diffrn_reflns_limit_k_max 9
_diffrn_reflns_limit_k_min -12
_diffrn_reflns_limit_l_max 21
_diffrn_reflns_limit_l_min -22
_diffrn_reflns_number 14782
_diffrn_reflns_theta_full 30.08
_diffrn_reflns_theta_max 30.08
_diffrn_reflns_theta_min 2.08
_diffrn_standards_number 0
_exptl_absorpt_coefficient_mu 3.235
_exptl_absorpt_correction_T_max 0.7255
_exptl_absorpt_correction_T_min 0.5094
_exptl_absorpt_correction_type multi-scan
_exptl_absorpt_process_details '(<i>SADABS</i>; Bruker, 2009)'
_exptl_crystal_colour yellow
_exptl_crystal_density_diffrn 1.671
_exptl_crystal_density_method 'not measured'
_exptl_crystal_description block
_exptl_crystal_F_000 680
_exptl_crystal_size_max 0.24
_exptl_crystal_size_mid 0.22
_exptl_crystal_size_min 0.11
_refine_diff_density_max 0.283
_refine_diff_density_min -0.268
_refine_ls_extinction_method none
_refine_ls_goodness_of_fit_ref 1.001
_refine_ls_hydrogen_treatment mixed
_refine_ls_matrix_type full
_refine_ls_number_parameters 185
_refine_ls_number_reflns 3925
_refine_ls_number_restraints 0
_refine_ls_restrained_S_all 1.001
_refine_ls_R_factor_all 0.0802
_refine_ls_R_factor_gt 0.0349
_refine_ls_shift/su_max 0.001
_refine_ls_shift/su_mean 0.000
_refine_ls_structure_factor_coef Fsqd
_refine_ls_weighting_details 'calc w=1/[\s^2^(Fo^2^)+(0.0299P)^2^+0.2742P] where P=(Fo^2^+2Fc^2^)/3'
_refine_ls_weighting_scheme calc
_refine_ls_wR_factor_gt 0.0655
_refine_ls_wR_factor_ref 0.0772
_reflns_number_gt 2420
_reflns_number_total 3925
_reflns_threshold_expression I>2\s(I)
_cod_data_source_file tk2641.cif
_cod_data_source_block I
_cod_depositor_comments
;
The following automatic conversions were performed:
'_symmetry_cell_setting' value 'Monoclinic' changed to 'monoclinic'
according to '/home/saulius/struct/CIF-dictionaries/cif_core.dic'
dictionary named 'cif_core.dic' version 2.4.1 from 2010-06-29.

Automatic conversion script
Id: cif_fix_enum 1527 2010-12-29 10:47:43Z saulius 
;
_cod_original_sg_symbol_H-M 'P 21/c'
_cod_database_code 2225750
_cod_database_fobs_code 2225750

loop_
_symmetry_equiv_pos_as_xyz
'x, y, z'
'-x, y+1/2, -z+1/2'
'-x, -y, -z'
'x, -y-1/2, z-1/2'

loop_
_atom_site_type_symbol
_atom_site_label
_atom_site_fract_x
_atom_site_fract_y
_atom_site_fract_z
_atom_site_U_iso_or_equiv
_atom_site_adp_type
_atom_site_calc_flag
_atom_site_refinement_flags
_atom_site_occupancy
_atom_site_disorder_assembly
_atom_site_disorder_group
Br Br1 0.82408(3) 0.92283(3) 0.233924(15) 0.05982(11) Uani d . 1 . .
Cl Cl1 0.55171(6) 1.10458(7) 0.92352(4) 0.05352(17) Uani d . 1 . .
O O1 0.92270(16) 1.31628(18) 0.55948(10) 0.0499(4) Uani d . 1 . .
N N1 0.76555(17) 1.1434(2) 0.61354(10) 0.0391(4) Uani d . 1 . .
N N2 0.7688(2) 0.9064(2) 0.89348(14) 0.0503(5) Uani d . 1 . .
C C1 0.9012(2) 1.2211(2) 0.48934(12) 0.0361(5) Uani d . 1 . .
C C2 0.9613(2) 1.2577(3) 0.42328(13) 0.0415(5) Uani d . 1 . .
H H2A 1.0168 1.3435 0.4298 0.050 Uiso calc R 1 . .
C C3 0.9398(2) 1.1686(3) 0.34850(13) 0.0411(5) Uani d . 1 . .
H H3A 0.9795 1.1944 0.3043 0.049 Uiso calc R 1 . .
C C4 0.8588(2) 1.0407(2) 0.33972(12) 0.0376(5) Uani d . 1 . .
C C5 0.7997(2) 1.0004(2) 0.40428(13) 0.0377(5) Uani d . 1 . .
H H5A 0.7462 0.9130 0.3971 0.045 Uiso calc R 1 . .
C C6 0.81908(19) 1.0898(2) 0.48087(12) 0.0325(4) Uani d . 1 . .
C C7 0.75211(19) 1.0490(2) 0.54920(13) 0.0341(5) Uani d . 1 . .
C C8 0.7052(2) 1.1213(2) 0.68396(12) 0.0349(5) Uani d . 1 . .
C C9 0.7605(2) 1.0181(2) 0.75146(13) 0.0361(5) Uani d . 1 . .
H H9A 0.8302 0.9534 0.7471 0.043 Uiso calc R 1 . .
C C10 0.71348(19) 1.0095(2) 0.82588(12) 0.0343(5) Uani d . 1 . .
C C11 0.6078(2) 1.1068(2) 0.82884(13) 0.0353(5) Uani d . 1 . .
C C12 0.5507(2) 1.2078(3) 0.76140(14) 0.0457(5) Uani d . 1 . .
H H12A 0.4790 1.2703 0.7648 0.055 Uiso calc R 1 . .
C C13 0.6000(2) 1.2166(3) 0.68838(14) 0.0442(5) Uani d . 1 . .
H H13A 0.5626 1.2857 0.6429 0.053 Uiso calc R 1 . .
C C14 0.6714(2) 0.9042(2) 0.53932(15) 0.0497(6) Uani d . 1 . .
H H14A 0.6292 0.8973 0.5862 0.075 Uiso calc R 1 . .
H H14B 0.7311 0.8186 0.5426 0.075 Uiso calc R 1 . .
H H14C 0.6022 0.9040 0.4828 0.075 Uiso calc R 1 . .
H H1O1 0.875(3) 1.280(3) 0.5918(17) 0.090(10) Uiso d . 1 . .
H H1N2 0.845(3) 0.875(3) 0.8945(15) 0.056(8) Uiso d . 1 . .
H H2N2 0.760(3) 0.933(3) 0.9416(18) 0.068(9) Uiso d . 1 . .

loop_
_atom_site_aniso_label
_atom_site_aniso_U_11
_atom_site_aniso_U_22
_atom_site_aniso_U_33
_atom_site_aniso_U_12
_atom_site_aniso_U_13
_atom_site_aniso_U_23
Br1 0.0789(2) 0.0630(2) 0.04600(15) 0.00123(13) 0.03142(13) -0.01291(12)
Cl1 0.0612(4) 0.0630(4) 0.0472(3) 0.0015(3) 0.0328(3) -0.0020(3)
O1 0.0632(10) 0.0497(10) 0.0423(9) -0.0224(8) 0.0241(8) -0.0097(7)
N1 0.0511(11) 0.0378(10) 0.0321(9) -0.0088(8) 0.0180(8) -0.0014(8)
N2 0.0585(14) 0.0534(14) 0.0435(12) 0.0162(11) 0.0222(11) 0.0160(10)
C1 0.0383(11) 0.0381(13) 0.0314(10) -0.0005(9) 0.0095(9) 0.0032(9)
C2 0.0408(12) 0.0428(13) 0.0425(12) -0.0045(10) 0.0149(10) 0.0046(10)
C3 0.0418(12) 0.0469(14) 0.0400(11) 0.0060(11) 0.0206(10) 0.0106(10)
C4 0.0426(11) 0.0396(13) 0.0320(10) 0.0090(10) 0.0131(9) 0.0022(9)
C5 0.0435(12) 0.0327(12) 0.0391(11) 0.0000(10) 0.0157(10) 0.0005(9)
C6 0.0348(10) 0.0327(12) 0.0306(10) 0.0014(9) 0.0106(8) 0.0037(9)
C7 0.0378(11) 0.0323(12) 0.0328(10) -0.0004(9) 0.0113(9) 0.0033(9)
C8 0.0420(11) 0.0335(12) 0.0303(10) -0.0072(9) 0.0123(9) -0.0034(9)
C9 0.0398(11) 0.0340(12) 0.0381(11) 0.0030(9) 0.0169(9) -0.0008(9)
C10 0.0388(11) 0.0318(12) 0.0317(10) -0.0037(9) 0.0094(9) 0.0002(9)
C11 0.0401(11) 0.0370(12) 0.0329(10) -0.0029(9) 0.0173(9) -0.0036(9)
C12 0.0457(12) 0.0461(14) 0.0489(13) 0.0087(11) 0.0195(11) 0.0025(11)
C13 0.0499(13) 0.0445(14) 0.0377(11) 0.0061(11) 0.0121(10) 0.0082(10)
C14 0.0631(15) 0.0461(15) 0.0480(13) -0.0175(11) 0.0288(11) -0.0101(11)

loop_
_atom_type_symbol
_atom_type_description
_atom_type_scat_dispersion_real
_atom_type_scat_dispersion_imag
_atom_type_scat_source
C C 0.0033 0.0016 'International Tables Vol C Tables 4.2.6.8 and 6.1.1.4'
H H 0.0000 0.0000 'International Tables Vol C Tables 4.2.6.8 and 6.1.1.4'
N N 0.0061 0.0033 'International Tables Vol C Tables 4.2.6.8 and 6.1.1.4'
O O 0.0106 0.0060 'International Tables Vol C Tables 4.2.6.8 and 6.1.1.4'
Cl Cl 0.1484 0.1585 'International Tables Vol C Tables 4.2.6.8 and 6.1.1.4'
Br Br -0.2901 2.4595 'International Tables Vol C Tables 4.2.6.8 and 6.1.1.4'

loop_
_geom_angle_atom_site_label_1
_geom_angle_atom_site_label_2
_geom_angle_atom_site_label_3
_geom_angle_site_symmetry_1
_geom_angle_site_symmetry_3
_geom_angle
_geom_angle_publ_flag
C1 O1 H1O1 . . 105.6(19) ?
C7 N1 C8 . . 123.50(17) ?
C10 N2 H1N2 . . 114.0(17) ?
C10 N2 H2N2 . . 112.9(18) ?
H1N2 N2 H2N2 . . 116(2) ?
O1 C1 C2 . . 117.72(19) ?
O1 C1 C6 . . 122.22(17) ?
C2 C1 C6 . . 120.05(19) ?
C3 C2 C1 . . 120.8(2) ?
C3 C2 H2A . . 119.6 ?
C1 C2 H2A . . 119.6 ?
C2 C3 C4 . . 119.29(18) ?
C2 C3 H3A . . 120.4 ?
C4 C3 H3A . . 120.4 ?
C5 C4 C3 . . 121.26(19) ?
C5 C4 Br1 . . 119.84(16) ?
C3 C4 Br1 . . 118.87(14) ?
C4 C5 C6 . . 120.66(19) ?
C4 C5 H5A . . 119.7 ?
C6 C5 H5A . . 119.7 ?
C5 C6 C1 . . 117.94(17) ?
C5 C6 C7 . . 120.68(18) ?
C1 C6 C7 . . 121.36(17) ?
N1 C7 C6 . . 116.84(17) ?
N1 C7 C14 . . 123.84(17) ?
C6 C7 C14 . . 119.31(17) ?
C13 C8 C9 . . 120.47(17) ?
C13 C8 N1 . . 118.56(18) ?
C9 C8 N1 . . 120.61(18) ?
C8 C9 C10 . . 120.98(18) ?
C8 C9 H9A . . 119.5 ?
C10 C9 H9A . . 119.5 ?
N2 C10 C11 . . 121.52(18) ?
N2 C10 C9 . . 121.06(19) ?
C11 C10 C9 . . 117.42(18) ?
C12 C11 C10 . . 121.97(17) ?
C12 C11 Cl1 . . 119.54(15) ?
C10 C11 Cl1 . . 118.44(15) ?
C11 C12 C13 . . 119.95(19) ?
C11 C12 H12A . . 120.0 ?
C13 C12 H12A . . 120.0 ?
C8 C13 C12 . . 119.2(2) ?
C8 C13 H13A . . 120.4 ?
C12 C13 H13A . . 120.4 ?
C7 C14 H14A . . 109.5 ?
C7 C14 H14B . . 109.5 ?
H14A C14 H14B . . 109.5 ?
C7 C14 H14C . . 109.5 ?
H14A C14 H14C . . 109.5 ?
H14B C14 H14C . . 109.5 ?

loop_
_geom_bond_atom_site_label_1
_geom_bond_atom_site_label_2
_geom_bond_site_symmetry_2
_geom_bond_distance
_geom_bond_publ_flag
Br1 C4 . 1.900(2) ?
Cl1 C11 . 1.7458(18) ?
O1 C1 . 1.348(2) ?
O1 H1O1 . 0.86(3) ?
N1 C7 . 1.282(2) ?
N1 C8 . 1.431(2) ?
N2 C10 . 1.384(3) ?
N2 H1N2 . 0.82(3) ?
N2 H2N2 . 0.82(3) ?
C1 C2 . 1.392(3) ?
C1 C6 . 1.409(3) ?
C2 C3 . 1.374(3) ?
C2 H2A . 0.9300 ?
C3 C4 . 1.378(3) ?
C3 H3A . 0.9300 ?
C4 C5 . 1.372(3) ?
C5 C6 . 1.401(3) ?
C5 H5A . 0.9300 ?
C6 C7 . 1.478(2) ?
C7 C14 . 1.498(3) ?
C8 C13 . 1.382(3) ?
C8 C9 . 1.383(3) ?
C9 C10 . 1.392(2) ?
C9 H9A . 0.9300 ?
C10 C11 . 1.390(3) ?
C11 C12 . 1.373(3) ?
C12 C13 . 1.385(3) ?
C12 H12A . 0.9300 ?
C13 H13A . 0.9300 ?
C14 H14A . 0.9600 ?
C14 H14B . 0.9600 ?
C14 H14C . 0.9600 ?

loop_
_geom_hbond_atom_site_label_D
_geom_hbond_atom_site_label_H
_geom_hbond_atom_site_label_A
_geom_hbond_site_symmetry_A
_geom_hbond_distance_DH
_geom_hbond_distance_HA
_geom_hbond_distance_DA
_geom_hbond_angle_DHA
_geom_hbond_publ_flag
O1 H1O1 N1 . 0.86(3) 1.74(3) 2.533(2) 151(3) yes
N2 H1N2 O1 2_746 0.82(3) 2.33(3) 3.129(3) 163(2) yes

loop_
_geom_torsion_atom_site_label_1
_geom_torsion_atom_site_label_2
_geom_torsion_atom_site_label_3
_geom_torsion_atom_site_label_4
_geom_torsion_site_symmetry_1
_geom_torsion_site_symmetry_2
_geom_torsion_site_symmetry_3
_geom_torsion_site_symmetry_4
_geom_torsion
_geom_torsion_publ_flag
O1 C1 C2 C3 . . . . -177.75(18) ?
C6 C1 C2 C3 . . . . 1.2(3) ?
C1 C2 C3 C4 . . . . -0.8(3) ?
C2 C3 C4 C5 . . . . -0.2(3) ?
C2 C3 C4 Br1 . . . . 177.57(15) ?
C3 C4 C5 C6 . . . . 0.6(3) ?
Br1 C4 C5 C6 . . . . -177.08(14) ?
C4 C5 C6 C1 . . . . -0.2(3) ?
C4 C5 C6 C7 . . . . 178.20(18) ?
O1 C1 C6 C5 . . . . 178.19(18) ?
C2 C1 C6 C5 . . . . -0.7(3) ?
O1 C1 C6 C7 . . . . -0.2(3) ?
C2 C1 C6 C7 . . . . -179.09(18) ?
C8 N1 C7 C6 . . . . 179.02(17) ?
C8 N1 C7 C14 . . . . 0.2(3) ?
C5 C6 C7 N1 . . . . -174.25(18) ?
C1 C6 C7 N1 . . . . 4.1(3) ?
C5 C6 C7 C14 . . . . 4.6(3) ?
C1 C6 C7 C14 . . . . -177.06(19) ?
C7 N1 C8 C13 . . . . -110.9(2) ?
C7 N1 C8 C9 . . . . 76.0(3) ?
C13 C8 C9 C10 . . . . -1.2(3) ?
N1 C8 C9 C10 . . . . 171.82(18) ?
C8 C9 C10 N2 . . . . -180.0(2) ?
C8 C9 C10 C11 . . . . 1.0(3) ?
N2 C10 C11 C12 . . . . -178.9(2) ?
C9 C10 C11 C12 . . . . 0.2(3) ?
N2 C10 C11 Cl1 . . . . 3.7(3) ?
C9 C10 C11 Cl1 . . . . -177.24(15) ?
C10 C11 C12 C13 . . . . -1.1(3) ?
Cl1 C11 C12 C13 . . . . 176.27(17) ?
C9 C8 C13 C12 . . . . 0.2(3) ?
N1 C8 C13 C12 . . . . -172.91(19) ?
C11 C12 C13 C8 . . . . 0.9(3) ?

loop_
_cod_related_entry_id
_cod_related_entry_database
_cod_related_entry_code
1 ChemSpider 24744703
